data_2209086
loop_
_publ_author_name
'Meerschaut, Alain'

_publ_section_title
;
 Niobium selenide trichloride, NbSeCl~3~
;
_journal_coeditor_code BR2006
_journal_issue 6
_journal_name_full 'Acta Crystallographica Section E'
_journal_page_first i131
_journal_page_last i132
_journal_paper_doi 10.1107/S1600536806016242
_journal_volume 62
_journal_year 2006
_chemical_formula_iupac 'Nb Se Cl3'
_chemical_formula_moiety 'Cl3 Nb Se'
_chemical_formula_structural 'Nb Se Cl3'
_chemical_formula_sum 'Cl3 Nb Se'
_chemical_formula_weight 278.22
_chemical_name_systematic
;
Niobium selenide trichloride
;
_space_group_IT_number 13
_symmetry_cell_setting monoclinic
_symmetry_space_group_name_Hall '-P 2yc'
_symmetry_space_group_name_H-M 'P 1 2/c 1'
_atom_sites_solution_primary direct
_atom_sites_solution_secondary difmap
_audit_creation_method SHELXL97
_cell_angle_alpha 90.00
_cell_angle_beta 98.71(3)
_cell_angle_gamma 90.00
_cell_formula_units_Z 4
_cell_length_a 6.2993(13)
_cell_length_b 6.7205(13)
_cell_length_c 11.962(2)
_cell_measurement_reflns_used 29
_cell_measurement_temperature 293(2)
_cell_measurement_theta_max 21.359
_cell_measurement_theta_min 5.118
_cell_volume 500.56(17)
_computing_cell_refinement 'DIRAX (Duisenberg, 1992)'
_computing_data_collection 'Please provide missing details'
_computing_data_reduction 'Please provide missing details'
_computing_molecular_graphics 'DIAMOND (Brandenburg, 2001)'
_computing_publication_material 'SHELXTL (Sheldrick, 2001)'
_computing_structure_refinement 'SHELXL97 (Sheldrick, 1997)'
_computing_structure_solution 'SHELXS97 (Sheldrick, 1990)'
_diffrn_ambient_temperature 293(2)
_diffrn_measured_fraction_theta_full 0.990
_diffrn_measured_fraction_theta_max 0.990
_diffrn_measurement_device_type 'Nonius KappaCCD area-detector'
_diffrn_measurement_method CCD
_diffrn_radiation_monochromator graphite
_diffrn_radiation_source 'fine-focus sealed tube'
_diffrn_radiation_type MoK\a
_diffrn_radiation_wavelength 0.71073
_diffrn_reflns_av_R_equivalents 0.1614
_diffrn_reflns_av_sigmaI/netI 0.0796
_diffrn_reflns_limit_h_max 8
_diffrn_reflns_limit_h_min -9
_diffrn_reflns_limit_k_max 10
_diffrn_reflns_limit_k_min -9
_diffrn_reflns_limit_l_max 17
_diffrn_reflns_limit_l_min -17
_diffrn_reflns_number 10058
_diffrn_reflns_theta_full 31.99
_diffrn_reflns_theta_max 31.99
_diffrn_reflns_theta_min 6.45
_diffrn_standards_number 0
_exptl_absorpt_coefficient_mu 11.087
_exptl_absorpt_correction_T_max 0.839
_exptl_absorpt_correction_T_min 0.157
_exptl_absorpt_correction_type gaussian
_exptl_absorpt_process_details 'integration (Reference?)'
_exptl_crystal_colour dark-red
_exptl_crystal_density_diffrn 3.692
_exptl_crystal_density_method 'not measured'
_exptl_crystal_description ribbon-shaped
_exptl_crystal_F_000 504
_exptl_crystal_size_max 0.220
_exptl_crystal_size_mid 0.040
_exptl_crystal_size_min 0.016
_refine_diff_density_max 1.364
_refine_diff_density_min -1.347
_refine_ls_extinction_method none
_refine_ls_goodness_of_fit_ref 0.986
_refine_ls_matrix_type full
_refine_ls_number_parameters 46
_refine_ls_number_reflns 1725
_refine_ls_number_restraints 0
_refine_ls_restrained_S_all 0.986
_refine_ls_R_factor_all 0.0640
_refine_ls_R_factor_gt 0.0391
_refine_ls_shift/su_max 0.000
_refine_ls_shift/su_mean 0.000
_refine_ls_structure_factor_coef Fsqd
_refine_ls_weighting_details 'calc w = 1/[\s^2^(Fo^2^)+(0.0233P)^2^] where P=(Fo^2^+2Fc^2^)/3'
_refine_ls_weighting_scheme calc
_refine_ls_wR_factor_gt 0.0686
_refine_ls_wR_factor_ref 0.0733
_reflns_number_gt 1251
_reflns_number_total 1725
_reflns_threshold_expression I>2\s(I)
_cod_data_source_file br2006.cif
_cod_data_source_block I
_cod_original_sg_symbol_H-M 'P 2/c'
_cod_database_code 2209086
_cod_database_fobs_code 2209086

loop_
_symmetry_equiv_pos_as_xyz
'x, y, z'
'-x, y, -z+1/2'
'-x, -y, -z'
'x, -y, z-1/2'

loop_
_atom_site_type_symbol
_atom_site_label
_atom_site_fract_x
_atom_site_fract_y
_atom_site_fract_z
_atom_site_U_iso_or_equiv
_atom_site_adp_type
_atom_site_calc_flag
_atom_site_occupancy
Nb Nb1 0.07292(6) 0.35745(6) 0.14548(3) 0.01460(10) Uani d 1
Se Se1 -0.17021(8) 0.07522(8) 0.19917(3) 0.02253(12) Uani d 1
Cl Cl1 0.35647(18) 0.2079(2) 0.06792(8) 0.0274(3) Uani d 1
Cl Cl2 -0.24703(16) 0.55253(18) 0.19563(7) 0.0189(2) Uani d 1
Cl Cl3 0.15715(17) 0.67894(18) 0.04371(7) 0.0203(2) Uani d 1

loop_
_atom_site_aniso_label
_atom_site_aniso_U_11
_atom_site_aniso_U_22
_atom_site_aniso_U_33
_atom_site_aniso_U_12
_atom_site_aniso_U_13
_atom_site_aniso_U_23
Nb1 0.01942(17) 0.0149(2) 0.00983(15) -0.00017(16) 0.00327(11) -0.00050(13)
Se1 0.0329(3) 0.0174(3) 0.01694(19) -0.0066(2) 0.00256(16) -0.00091(17)
Cl1 0.0258(5) 0.0345(7) 0.0234(5) 0.0065(5) 0.0085(4) -0.0013(5)
Cl2 0.0229(5) 0.0196(6) 0.0141(4) 0.0039(4) 0.0021(3) 0.0008(4)
Cl3 0.0270(5) 0.0210(6) 0.0125(4) -0.0064(4) 0.0016(3) 0.0010(4)

loop_
_atom_type_symbol
_atom_type_description
_atom_type_scat_dispersion_real
_atom_type_scat_dispersion_imag
_atom_type_scat_source
Cl Cl 0.1484 0.1585 'International Tables Vol C Tables 4.2.6.8 and 6.1.1.4'
Se Se -0.0929 2.2259 'International Tables Vol C Tables 4.2.6.8 and 6.1.1.4'
Nb Nb -2.0727 0.6215 'International Tables Vol C Tables 4.2.6.8 and 6.1.1.4'

loop_
_geom_angle_atom_site_label_1
_geom_angle_atom_site_label_2
_geom_angle_atom_site_label_3
_geom_angle_site_symmetry_1
_geom_angle_site_symmetry_3
_geom_angle
Cl1 Nb1 Cl2 . 2 104.99(4)
Cl1 Nb1 Cl3 . 3_565 88.40(4)
Cl2 Nb1 Cl3 2 3_565 152.79(4)
Cl1 Nb1 Cl2 . . 169.70(4)
Cl2 Nb1 Cl2 2 . 79.51(5)
Cl3 Nb1 Cl2 3_565 . 83.86(4)
Cl1 Nb1 Cl3 . . 87.09(5)
Cl2 Nb1 Cl3 2 . 79.40(4)
Cl3 Nb1 Cl3 3_565 . 77.73(4)
Cl2 Nb1 Cl3 . . 84.64(4)
Cl1 Nb1 Se1 . . 107.34(4)
Cl2 Nb1 Se1 2 . 114.63(3)
Cl3 Nb1 Se1 3_565 . 82.48(3)
Cl2 Nb1 Se1 . . 78.42(3)
Cl3 Nb1 Se1 . . 155.17(3)
Cl1 Nb1 Se1 . 2 82.11(4)
Cl2 Nb1 Se1 2 2 79.01(3)
Cl3 Nb1 Se1 3_565 2 126.96(4)
Cl2 Nb1 Se1 . 2 107.99(3)
Cl3 Nb1 Se1 . 2 152.41(3)
Se1 Nb1 Se1 . 2 52.03(3)
Cl1 Nb1 Nb1 . 2 136.37(4)
Cl2 Nb1 Nb1 2 2 58.00(3)
Cl3 Nb1 Nb1 3_565 2 125.78(3)
Cl2 Nb1 Nb1 . 2 53.88(3)
Cl3 Nb1 Nb1 . 2 122.88(2)
Se1 Nb1 Nb1 . 2 59.244(19)
Se1 Nb1 Nb1 2 2 56.408(16)
Se1 Se1 Nb1 2 . 65.81(2)
Se1 Se1 Nb1 2 2 62.16(2)
Nb1 Se1 Nb1 . 2 64.35(2)
Nb1 Cl2 Nb1 2 . 68.12(3)
Nb1 Cl3 Nb1 3_565 . 102.27(4)

loop_
_geom_bond_atom_site_label_1
_geom_bond_atom_site_label_2
_geom_bond_site_symmetry_2
_geom_bond_distance
_geom_bond_publ_flag
Nb1 Cl1 . 2.3587(12) y
Nb1 Cl2 2 2.4296(12) y
Nb1 Cl3 3_565 2.5077(12) y
Nb1 Cl2 . 2.5508(12) y
Nb1 Cl3 . 2.5744(12) y
Nb1 Se1 . 2.5795(7) y
Nb1 Se1 2 2.6610(7) y
Nb1 Nb1 2 2.7913(9) y
Se1 Se1 2 2.2995(12) y
Se1 Nb1 2 2.6610(7) ?
Cl2 Nb1 2 2.4296(12) ?
Cl3 Nb1 3_565 2.5078(13) ?
